data_4068127
loop_
_publ_author_name
'Fu, Xiaoping'
'Yu, Shasha'
'Fan, Guoqin'
'Liu, Yuanhong'
'Li, Yuxue'

_publ_section_title
;
 Highly Efficient Synthesis ofcis-[3]Cumulenic Diols via
 Zirconocene-Mediated Coupling of 1,3-Butadiynes with Aldehydes
;
_journal_issue 2
_journal_name_full Organometallics
_journal_page_first 531
_journal_paper_doi 10.1021/om201125z
_journal_volume 31
_journal_year 2012
_chemical_formula_sum 'C36 H54 Cl2 O2 Si2'
_chemical_formula_weight 645.87
_chemical_name_systematic
; 
 ? 
;
_space_group_IT_number 15
_symmetry_cell_setting monoclinic
_symmetry_space_group_name_Hall '-C 2yc'
_symmetry_space_group_name_H-M 'C 1 2/c 1'
_atom_sites_solution_hydrogens geom
_atom_sites_solution_primary direct
_atom_sites_solution_secondary difmap
_audit_creation_method SHELXL-97
_cell_angle_alpha 90.00
_cell_angle_beta 91.686(2)
_cell_angle_gamma 90.00
_cell_formula_units_Z 8
_cell_length_a 16.7203(14)
_cell_length_b 19.0221(16)
_cell_length_c 24.150(2)
_cell_measurement_reflns_used 3258
_cell_measurement_temperature 293(2)
_cell_measurement_theta_max 40.323
_cell_measurement_theta_min 4.603
_cell_volume 7677.7(11)
_computing_cell_refinement 'Bruker SMART'
_computing_data_collection 'Bruker SMART'
_computing_data_reduction 'Bruker SHELXTL'
_computing_molecular_graphics 'Bruker SHELXTL'
_computing_publication_material 'Bruker SHELXTL'
_computing_structure_refinement 'SHELXL-97 (Sheldrick, 1997)'
_computing_structure_solution 'SHELXS-97 (Sheldrick, 1990)'
_diffrn_ambient_temperature 293(2)
_diffrn_measured_fraction_theta_full 0.998
_diffrn_measured_fraction_theta_max 0.998
_diffrn_measurement_device_type 'CCD area detector'
_diffrn_measurement_method 'phi and omega scans'
_diffrn_radiation_monochromator graphite
_diffrn_radiation_source 'fine-focus sealed tube'
_diffrn_radiation_type MoK\a
_diffrn_radiation_wavelength 0.71073
_diffrn_reflns_av_R_equivalents 0.0556
_diffrn_reflns_av_sigmaI/netI 0.0708
_diffrn_reflns_limit_h_max 20
_diffrn_reflns_limit_h_min -20
_diffrn_reflns_limit_k_max 20
_diffrn_reflns_limit_k_min -23
_diffrn_reflns_limit_l_max 29
_diffrn_reflns_limit_l_min -27
_diffrn_reflns_number 20090
_diffrn_reflns_theta_full 25.50
_diffrn_reflns_theta_max 25.50
_diffrn_reflns_theta_min 1.62
_exptl_absorpt_coefficient_mu 0.259
_exptl_absorpt_correction_T_max 1.0000
_exptl_absorpt_correction_T_min 0.5490
_exptl_absorpt_correction_type empirical
_exptl_absorpt_process_details sadabs
_exptl_crystal_colour colorless
_exptl_crystal_density_diffrn 1.118
_exptl_crystal_density_method 'not measured'
_exptl_crystal_description prismatic
_exptl_crystal_F_000 2784
_exptl_crystal_size_max 0.356
_exptl_crystal_size_mid 0.269
_exptl_crystal_size_min 0.176
_refine_diff_density_max 0.312
_refine_diff_density_min -0.237
_refine_diff_density_rms 0.041
_refine_ls_extinction_method none
_refine_ls_goodness_of_fit_ref 0.934
_refine_ls_hydrogen_treatment constr
_refine_ls_matrix_type full
_refine_ls_number_parameters 393
_refine_ls_number_reflns 7148
_refine_ls_number_restraints 3
_refine_ls_restrained_S_all 0.937
_refine_ls_R_factor_all 0.1058
_refine_ls_R_factor_gt 0.0594
_refine_ls_shift/su_max 0.013
_refine_ls_shift/su_mean 0.001
_refine_ls_structure_factor_coef Fsqd
_refine_ls_weighting_details 'calc w=1/[\s^2^(Fo^2^)+(0.0677P)^2^+0.0000P] where P=(Fo^2^+2Fc^2^)/3'
_refine_ls_weighting_scheme calc
_refine_ls_wR_factor_gt 0.1336
_refine_ls_wR_factor_ref 0.1520
_reflns_number_gt 4010
_reflns_number_total 7148
_reflns_threshold_expression >2sigma(I)
_cod_data_source_file om201125z_si_002.cif
_cod_data_source_block cd201640_(compound_syn-5n)
_cod_depositor_comments
;
The following automatic conversions were performed:

'_symmetry_cell_setting' value 'Monoclinic' changed to 'monoclinic'
according to /home/saulius/struct/CIF-dictionaries/cif_core.dic
dictionary named 'cif_core.dic' version 2.4.1 from 2010-06-29.

Automatic conversion script
Id: cif_fix_values 1715 2011-07-08 13:25:40Z adriana 
;
_cod_original_sg_symbol_H-M C2/c
_cod_database_code 4068127

loop_
_symmetry_equiv_pos_as_xyz
'x, y, z'
'-x, y, -z+1/2'
'x+1/2, y+1/2, z'
'-x+1/2, y+1/2, -z+1/2'
'-x, -y, -z'
'x, -y, z-1/2'
'-x+1/2, -y+1/2, -z'
'x+1/2, -y+1/2, z-1/2'

loop_
_atom_site_label
_atom_site_type_symbol
_atom_site_fract_x
_atom_site_fract_y
_atom_site_fract_z
_atom_site_U_iso_or_equiv
_atom_site_adp_type
_atom_site_occupancy
_atom_site_symmetry_multiplicity
_atom_site_calc_flag
_atom_site_refinement_flags
Cl1 Cl 0.13252(7) 0.01329(7) 0.56766(5) 0.1261(5) Uani 1 1 d .
Cl2 Cl 0.52766(7) -0.32782(5) 0.67053(6) 0.1333(5) Uani 1 1 d .
Si1 Si 0.53878(5) 0.21289(4) 0.57873(4) 0.0555(3) Uani 1 1 d .
Si2 Si 0.76017(5) -0.00083(4) 0.65072(3) 0.0541(2) Uani 1 1 d .
O1 O 0.43057(12) 0.13617(14) 0.71929(8) 0.0655(6) Uani 1 1 d D
H1 H 0.4120 0.1015 0.7119 0.14(2) Uiso 1 1 d RD
O2 O 0.57722(11) -0.00671(11) 0.76636(8) 0.0604(6) Uani 1 1 d D
H2 H 0.5694 0.0240 0.7453 0.15(3) Uiso 1 1 d RD
C1 C 0.42486(17) 0.15876(15) 0.66249(12) 0.0556(8) Uani 1 1 d .
H1A H 0.4137 0.2093 0.6627 0.067 Uiso 1 1 calc R
C2 C 0.50269(16) 0.14826(14) 0.63260(11) 0.0489(7) Uani 1 1 d .
C3 C 0.55361(17) 0.09869(15) 0.64920(12) 0.0526(7) Uani 1 1 d .
C4 C 0.60590(17) 0.05398(15) 0.66499(11) 0.0506(7) Uani 1 1 d .
C5 C 0.65955(15) 0.00797(14) 0.68398(11) 0.0468(7) Uani 1 1 d .
C6 C 0.63853(16) -0.03758(14) 0.73381(11) 0.0503(7) Uani 1 1 d .
H6 H 0.6868 -0.0423 0.7575 0.060 Uiso 1 1 calc R
C7 C 0.35365(17) 0.12290(16) 0.63455(12) 0.0533(8) Uani 1 1 d .
C8 C 0.3565(2) 0.05356(17) 0.61839(12) 0.0629(8) Uani 1 1 d .
H8 H 0.4047 0.0293 0.6212 0.075 Uiso 1 1 calc R
C9 C 0.2889(2) 0.01940(19) 0.59807(13) 0.0739(10) Uani 1 1 d .
H9 H 0.2913 -0.0276 0.5877 0.089 Uiso 1 1 calc R
C10 C 0.2180(2) 0.0557(2) 0.59335(14) 0.0799(10) Uani 1 1 d .
C11 C 0.2143(2) 0.1246(2) 0.60761(17) 0.0911(12) Uani 1 1 d .
H11 H 0.1665 0.1492 0.6030 0.109 Uiso 1 1 calc R
C12 C 0.2815(2) 0.15811(18) 0.62891(15) 0.0752(10) Uani 1 1 d .
H12 H 0.2783 0.2050 0.6396 0.090 Uiso 1 1 calc R
C13 C 0.61190(17) -0.11042(15) 0.71691(12) 0.0517(7) Uani 1 1 d .
C14 C 0.65043(19) -0.16952(17) 0.73827(13) 0.0664(9) Uani 1 1 d .
H14 H 0.6937 -0.1641 0.7630 0.080 Uiso 1 1 calc R
C15 C 0.6255(2) -0.23645(18) 0.72330(17) 0.0825(11) Uani 1 1 d .
H15 H 0.6526 -0.2757 0.7371 0.099 Uiso 1 1 calc R
C16 C 0.5613(2) -0.24400(19) 0.68834(18) 0.0826(11) Uani 1 1 d .
C17 C 0.52205(19) -0.18731(19) 0.66656(15) 0.0750(10) Uani 1 1 d .
H17 H 0.4781 -0.1933 0.6425 0.090 Uiso 1 1 calc R
C18 C 0.54827(18) -0.12071(16) 0.68062(13) 0.0614(8) Uani 1 1 d .
H18 H 0.5222 -0.0819 0.6652 0.074 Uiso 1 1 calc R
C19 C 0.4529(2) 0.27042(17) 0.55371(14) 0.0725(10) Uani 1 1 d .
H19 H 0.4226 0.2819 0.5866 0.087 Uiso 1 1 calc R
C20 C 0.3945(2) 0.2336(2) 0.51408(16) 0.1014(13) Uani 1 1 d .
H20A H 0.3475 0.2621 0.5088 0.152 Uiso 1 1 calc R
H20B H 0.3799 0.1890 0.5293 0.152 Uiso 1 1 calc R
H20C H 0.4192 0.2265 0.4791 0.152 Uiso 1 1 calc R
C21 C 0.4780(3) 0.3413(2) 0.52886(19) 0.1265(17) Uani 1 1 d .
H21A H 0.5073 0.3331 0.4959 0.190 Uiso 1 1 calc R
H21B H 0.5112 0.3663 0.5553 0.190 Uiso 1 1 calc R
H21C H 0.4312 0.3686 0.5199 0.190 Uiso 1 1 calc R
C22 C 0.6171(2) 0.2639(2) 0.61921(18) 0.1046(14) Uani 1 1 d .
H22 H 0.6472 0.2257 0.6374 0.126 Uiso 1 1 calc R
C23 C 0.5833(3) 0.3020(2) 0.6693(2) 0.1396(19) Uani 1 1 d .
H23A H 0.6266 0.3210 0.6917 0.209 Uiso 1 1 calc R
H23B H 0.5534 0.2695 0.6909 0.209 Uiso 1 1 calc R
H23C H 0.5489 0.3395 0.6568 0.209 Uiso 1 1 calc R
C24 C 0.6795(3) 0.3016(3) 0.5943(3) 0.206(3) Uani 1 1 d .
H24A H 0.6597 0.3463 0.5816 0.310 Uiso 1 1 calc R
H24B H 0.6986 0.2753 0.5634 0.310 Uiso 1 1 calc R
H24C H 0.7225 0.3086 0.6209 0.310 Uiso 1 1 calc R
C25 C 0.58711(19) 0.16017(18) 0.52281(13) 0.0700(9) Uani 1 1 d .
H25 H 0.6351 0.1391 0.5402 0.084 Uiso 1 1 calc R
C26 C 0.6167(3) 0.2043(2) 0.47390(16) 0.1263(17) Uani 1 1 d .
H26A H 0.6472 0.1751 0.4500 0.189 Uiso 1 1 calc R
H26B H 0.6496 0.2421 0.4878 0.189 Uiso 1 1 calc R
H26C H 0.5715 0.2233 0.4535 0.189 Uiso 1 1 calc R
C27 C 0.5373(2) 0.0992(2) 0.50038(16) 0.0994(13) Uani 1 1 d .
H27A H 0.4910 0.1170 0.4807 0.149 Uiso 1 1 calc R
H27B H 0.5209 0.0703 0.5306 0.149 Uiso 1 1 calc R
H27C H 0.5687 0.0717 0.4757 0.149 Uiso 1 1 calc R
C28 C 0.78437(19) 0.08865(17) 0.62252(14) 0.0731(9) Uani 1 1 d .
H28 H 0.7361 0.1041 0.6020 0.088 Uiso 1 1 calc R
C29 C 0.8001(2) 0.14417(19) 0.66712(17) 0.0996(13) Uani 1 1 d .
H29A H 0.8504 0.1348 0.6858 0.149 Uiso 1 1 calc R
H29B H 0.7580 0.1428 0.6933 0.149 Uiso 1 1 calc R
H29C H 0.8016 0.1898 0.6503 0.149 Uiso 1 1 calc R
C30 C 0.8515(3) 0.0892(2) 0.58073(19) 0.1287(18) Uani 1 1 d .
H30A H 0.8602 0.1365 0.5683 0.193 Uiso 1 1 calc R
H30B H 0.8365 0.0602 0.5496 0.193 Uiso 1 1 calc R
H30C H 0.8997 0.0714 0.5980 0.193 Uiso 1 1 calc R
C31 C 0.83371(18) -0.0357(2) 0.70455(14) 0.0781(10) Uani 1 1 d .
H31 H 0.8124 -0.0811 0.7164 0.094 Uiso 1 1 calc R
C32 C 0.8459(2) 0.0083(2) 0.75748(16) 0.1031(13) Uani 1 1 d .
H32A H 0.8696 -0.0204 0.7862 0.155 Uiso 1 1 calc R
H32B H 0.7951 0.0256 0.7691 0.155 Uiso 1 1 calc R
H32C H 0.8806 0.0472 0.7502 0.155 Uiso 1 1 calc R
C33 C 0.9163(2) -0.0514(3) 0.6804(2) 0.147(2) Uani 1 1 d .
H33A H 0.9410 -0.0081 0.6696 0.221 Uiso 1 1 calc R
H33B H 0.9097 -0.0814 0.6487 0.221 Uiso 1 1 calc R
H33C H 0.9496 -0.0743 0.7080 0.221 Uiso 1 1 calc R
C34 C 0.75358(18) -0.06392(16) 0.59108(13) 0.0644(9) Uani 1 1 d .
H34 H 0.8037 -0.0589 0.5714 0.077 Uiso 1 1 calc R
C35 C 0.7469(2) -0.14150(18) 0.60589(16) 0.0913(12) Uani 1 1 d .
H35A H 0.6947 -0.1507 0.6198 0.137 Uiso 1 1 calc R
H35B H 0.7869 -0.1531 0.6337 0.137 Uiso 1 1 calc R
H35C H 0.7549 -0.1695 0.5735 0.137 Uiso 1 1 calc R
C36 C 0.6867(2) -0.0432(2) 0.54974(14) 0.0930(12) Uani 1 1 d .
H36A H 0.6855 -0.0756 0.5192 0.140 Uiso 1 1 calc R
H36B H 0.6962 0.0035 0.5363 0.140 Uiso 1 1 calc R
H36C H 0.6363 -0.0445 0.5677 0.140 Uiso 1 1 calc R

loop_
_atom_site_aniso_label
_atom_site_aniso_U_11
_atom_site_aniso_U_22
_atom_site_aniso_U_33
_atom_site_aniso_U_23
_atom_site_aniso_U_13
_atom_site_aniso_U_12
Cl1 0.0935(8) 0.1702(12) 0.1135(9) -0.0047(8) -0.0173(7) -0.0280(7)
Cl2 0.1166(9) 0.0762(7) 0.2102(14) -0.0366(8) 0.0590(9) -0.0267(6)
Si1 0.0557(5) 0.0552(5) 0.0563(6) 0.0084(4) 0.0122(4) 0.0018(4)
Si2 0.0470(5) 0.0641(6) 0.0516(5) -0.0040(4) 0.0075(4) 0.0029(4)
O1 0.0787(15) 0.0734(15) 0.0455(13) 0.0029(11) 0.0193(11) 0.0038(12)
O2 0.0719(14) 0.0686(13) 0.0419(12) -0.0015(11) 0.0190(10) 0.0034(10)
C1 0.065(2) 0.0480(18) 0.055(2) 0.0098(14) 0.0185(16) 0.0128(14)
C2 0.0517(17) 0.0501(17) 0.0453(17) 0.0007(13) 0.0071(14) 0.0096(14)
C3 0.0574(18) 0.0576(19) 0.0434(18) 0.0033(14) 0.0118(15) 0.0048(15)
C4 0.0531(18) 0.0585(19) 0.0407(17) 0.0011(14) 0.0129(14) 0.0024(15)
C5 0.0489(16) 0.0522(17) 0.0395(16) -0.0025(13) 0.0053(13) 0.0046(13)
C6 0.0479(16) 0.0615(19) 0.0419(17) 0.0045(14) 0.0041(14) 0.0080(14)
C7 0.0559(18) 0.060(2) 0.0442(18) 0.0116(15) 0.0125(15) 0.0089(15)
C8 0.071(2) 0.066(2) 0.052(2) -0.0011(16) 0.0039(17) 0.0147(17)
C9 0.088(3) 0.077(2) 0.057(2) -0.0050(18) 0.002(2) 0.001(2)
C10 0.067(2) 0.112(3) 0.060(2) 0.012(2) -0.0002(19) -0.006(2)
C11 0.055(2) 0.116(3) 0.102(3) 0.016(3) 0.011(2) 0.017(2)
C12 0.064(2) 0.073(2) 0.089(3) 0.0083(19) 0.014(2) 0.0145(18)
C13 0.0516(17) 0.058(2) 0.0461(18) 0.0038(14) 0.0106(15) 0.0071(14)
C14 0.066(2) 0.068(2) 0.066(2) 0.0147(18) 0.0047(17) 0.0088(17)
C15 0.083(3) 0.058(2) 0.108(3) 0.017(2) 0.027(2) 0.0103(19)
C16 0.076(3) 0.065(2) 0.110(3) -0.012(2) 0.039(2) -0.007(2)
C17 0.058(2) 0.081(3) 0.087(3) -0.023(2) 0.0103(19) -0.0016(19)
C18 0.0580(19) 0.063(2) 0.064(2) -0.0030(16) 0.0045(17) 0.0108(16)
C19 0.077(2) 0.076(2) 0.065(2) 0.0196(18) 0.0157(19) 0.0170(18)
C20 0.081(3) 0.134(4) 0.088(3) 0.024(3) -0.003(2) 0.024(2)
C21 0.147(4) 0.085(3) 0.149(4) 0.058(3) 0.028(3) 0.028(3)
C22 0.101(3) 0.101(3) 0.113(3) -0.022(3) 0.029(3) -0.041(2)
C23 0.145(4) 0.120(4) 0.155(5) -0.069(3) 0.022(4) -0.032(3)
C24 0.125(4) 0.244(7) 0.252(8) -0.072(6) 0.041(5) -0.087(5)
C25 0.068(2) 0.090(3) 0.053(2) 0.0089(18) 0.0153(17) 0.0078(18)
C26 0.145(4) 0.159(4) 0.078(3) 0.018(3) 0.053(3) -0.004(3)
C27 0.122(3) 0.099(3) 0.078(3) -0.023(2) 0.013(2) 0.013(3)
C28 0.070(2) 0.077(2) 0.073(2) -0.0011(19) 0.0116(19) -0.0144(17)
C29 0.098(3) 0.079(3) 0.122(4) -0.011(2) 0.006(3) -0.021(2)
C30 0.149(4) 0.117(4) 0.124(4) -0.003(3) 0.061(3) -0.053(3)
C31 0.057(2) 0.104(3) 0.074(2) 0.003(2) -0.0019(18) 0.0130(18)
C32 0.085(3) 0.140(4) 0.083(3) -0.010(3) -0.025(2) -0.001(2)
C33 0.057(2) 0.254(6) 0.130(4) -0.015(4) -0.003(3) 0.047(3)
C34 0.063(2) 0.072(2) 0.060(2) -0.0099(17) 0.0184(17) 0.0021(16)
C35 0.111(3) 0.070(2) 0.094(3) -0.021(2) 0.023(2) 0.006(2)
C36 0.121(3) 0.101(3) 0.057(2) -0.017(2) -0.005(2) -0.002(2)

loop_
_atom_type_symbol
_atom_type_description
_atom_type_scat_dispersion_real
_atom_type_scat_dispersion_imag
_atom_type_scat_source
C C 0.0033 0.0016 'International Tables Vol C Tables 4.2.6.8 and 6.1.1.4'
H H 0.0000 0.0000 'International Tables Vol C Tables 4.2.6.8 and 6.1.1.4'
O O 0.0106 0.0060 'International Tables Vol C Tables 4.2.6.8 and 6.1.1.4'
Si Si 0.0817 0.0704 'International Tables Vol C Tables 4.2.6.8 and 6.1.1.4'
Cl Cl 0.1484 0.1585 'International Tables Vol C Tables 4.2.6.8 and 6.1.1.4'

loop_
_geom_angle_atom_site_label_1
_geom_angle_atom_site_label_2
_geom_angle_atom_site_label_3
_geom_angle
C22 Si1 C25 109.90(16)
C22 Si1 C19 112.23(19)
C25 Si1 C19 114.65(15)
C22 Si1 C2 102.00(16)
C25 Si1 C2 107.33(13)
C19 Si1 C2 109.87(13)
C34 Si2 C28 108.02(15)
C34 Si2 C31 109.08(15)
C28 Si2 C31 115.19(17)
C34 Si2 C5 110.46(13)
C28 Si2 C5 106.07(13)
C31 Si2 C5 107.97(13)
C1 O1 H1 91.2
C6 O2 H2 93.3
O1 C1 C7 108.7(2)
O1 C1 C2 112.3(2)
C7 C1 C2 113.7(2)
O1 C1 H1A 107.3
C7 C1 H1A 107.3
C2 C1 H1A 107.3
C3 C2 C1 120.1(2)
C3 C2 Si1 117.0(2)
C1 C2 Si1 122.24(19)
C4 C3 C2 176.4(3)
C3 C4 C5 177.2(3)
C4 C5 C6 118.5(2)
C4 C5 Si2 120.8(2)
C6 C5 Si2 120.70(19)
O2 C6 C13 108.3(2)
O2 C6 C5 112.5(2)
C13 C6 C5 112.3(2)
O2 C6 H6 107.8
C13 C6 H6 107.8
C5 C6 H6 107.8
C8 C7 C12 118.3(3)
C8 C7 C1 121.7(3)
C12 C7 C1 119.9(3)
C7 C8 C9 121.1(3)
C7 C8 H8 119.4
C9 C8 H8 119.4
C10 C9 C8 119.2(3)
C10 C9 H9 120.4
C8 C9 H9 120.4
C11 C10 C9 120.7(4)
C11 C10 Cl1 119.8(3)
C9 C10 Cl1 119.6(4)
C10 C11 C12 120.0(3)
C10 C11 H11 120.0
C12 C11 H11 120.0
C11 C12 C7 120.8(3)
C11 C12 H12 119.6
C7 C12 H12 119.6
C18 C13 C14 117.7(3)
C18 C13 C6 121.4(3)
C14 C13 C6 120.9(3)
C15 C14 C13 121.0(3)
C15 C14 H14 119.5
C13 C14 H14 119.5
C16 C15 C14 119.2(3)
C16 C15 H15 120.4
C14 C15 H15 120.4
C15 C16 C17 121.5(3)
C15 C16 Cl2 119.7(3)
C17 C16 Cl2 118.8(4)
C16 C17 C18 119.1(3)
C16 C17 H17 120.4
C18 C17 H17 120.4
C13 C18 C17 121.5(3)
C13 C18 H18 119.2
C17 C18 H18 119.2
C20 C19 C21 109.6(3)
C20 C19 Si1 113.8(2)
C21 C19 Si1 114.8(3)
C20 C19 H19 106.0
C21 C19 H19 106.0
Si1 C19 H19 106.0
C19 C20 H20A 109.5
C19 C20 H20B 109.5
H20A C20 H20B 109.5
C19 C20 H20C 109.5
H20A C20 H20C 109.5
H20B C20 H20C 109.5
C19 C21 H21A 109.5
C19 C21 H21B 109.5
H21A C21 H21B 109.5
C19 C21 H21C 109.5
H21A C21 H21C 109.5
H21B C21 H21C 109.5
C24 C22 C23 112.9(4)
C24 C22 Si1 123.4(4)
C23 C22 Si1 112.8(3)
C24 C22 H22 101.1
C23 C22 H22 101.1
Si1 C22 H22 101.1
C22 C23 H23A 109.5
C22 C23 H23B 109.5
H23A C23 H23B 109.5
C22 C23 H23C 109.5
H23A C23 H23C 109.5
H23B C23 H23C 109.5
C22 C24 H24A 109.5
C22 C24 H24B 109.5
H24A C24 H24B 109.5
C22 C24 H24C 109.5
H24A C24 H24C 109.5
H24B C24 H24C 109.5
C27 C25 C26 109.1(3)
C27 C25 Si1 114.9(2)
C26 C25 Si1 114.4(3)
C27 C25 H25 105.9
C26 C25 H25 105.9
Si1 C25 H25 105.9
C25 C26 H26A 109.5
C25 C26 H26B 109.5
H26A C26 H26B 109.5
C25 C26 H26C 109.5
H26A C26 H26C 109.5
H26B C26 H26C 109.5
C25 C27 H27A 109.5
C25 C27 H27B 109.5
H27A C27 H27B 109.5
C25 C27 H27C 109.5
H27A C27 H27C 109.5
H27B C27 H27C 109.5
C29 C28 C30 110.2(3)
C29 C28 Si2 113.9(3)
C30 C28 Si2 114.5(2)
C29 C28 H28 105.8
C30 C28 H28 105.8
Si2 C28 H28 105.8
C28 C29 H29A 109.5
C28 C29 H29B 109.5
H29A C29 H29B 109.5
C28 C29 H29C 109.5
H29A C29 H29C 109.5
H29B C29 H29C 109.5
C28 C30 H30A 109.5
C28 C30 H30B 109.5
H30A C30 H30B 109.5
C28 C30 H30C 109.5
H30A C30 H30C 109.5
H30B C30 H30C 109.5
C32 C31 C33 108.7(3)
C32 C31 Si2 116.7(3)
C33 C31 Si2 112.4(3)
C32 C31 H31 106.1
C33 C31 H31 106.1
Si2 C31 H31 106.1
C31 C32 H32A 109.5
C31 C32 H32B 109.5
H32A C32 H32B 109.5
C31 C32 H32C 109.5
H32A C32 H32C 109.5
H32B C32 H32C 109.5
C31 C33 H33A 109.5
C31 C33 H33B 109.5
H33A C33 H33B 109.5
C31 C33 H33C 109.5
H33A C33 H33C 109.5
H33B C33 H33C 109.5
C35 C34 C36 110.2(3)
C35 C34 Si2 116.3(2)
C36 C34 Si2 111.2(2)
C35 C34 H34 106.1
C36 C34 H34 106.1
Si2 C34 H34 106.1
C34 C35 H35A 109.5
C34 C35 H35B 109.5
H35A C35 H35B 109.5
C34 C35 H35C 109.5
H35A C35 H35C 109.5
H35B C35 H35C 109.5
C34 C36 H36A 109.5
C34 C36 H36B 109.5
H36A C36 H36B 109.5
C34 C36 H36C 109.5
H36A C36 H36C 109.5
H36B C36 H36C 109.5

loop_
_geom_bond_atom_site_label_1
_geom_bond_atom_site_label_2
_geom_bond_distance
Cl1 C10 1.740(4)
Cl2 C16 1.740(4)
Si1 C22 1.880(4)
Si1 C25 1.883(3)
Si1 C19 1.890(3)
Si1 C2 1.901(3)
Si2 C34 1.876(3)
Si2 C28 1.882(3)
Si2 C31 1.884(3)
Si2 C5 1.893(3)
O1 C1 1.438(3)
O1 H1 0.7490
O2 C6 1.436(3)
O2 H2 0.7824
C1 C7 1.514(4)
C1 C2 1.520(3)
C1 H1A 0.9800
C2 C3 1.325(4)
C3 C4 1.270(4)
C4 C5 1.325(4)
C5 C6 1.532(4)
C6 C13 1.508(4)
C6 H6 0.9800
C7 C8 1.377(4)
C7 C12 1.382(4)
C8 C9 1.382(4)
C8 H8 0.9300
C9 C10 1.374(5)
C9 H9 0.9300
C10 C11 1.356(5)
C11 C12 1.379(5)
C11 H11 0.9300
C12 H12 0.9300
C13 C18 1.372(4)
C13 C14 1.388(4)
C14 C15 1.384(5)
C14 H14 0.9300
C15 C16 1.354(5)
C15 H15 0.9300
C16 C17 1.360(5)
C17 C18 1.380(4)
C17 H17 0.9300
C18 H18 0.9300
C19 C20 1.518(5)
C19 C21 1.538(5)
C19 H19 0.9800
C20 H20A 0.9600
C20 H20B 0.9600
C20 H20C 0.9600
C21 H21A 0.9600
C21 H21B 0.9600
C21 H21C 0.9600
C22 C24 1.415(5)
C22 C23 1.534(5)
C22 H22 0.9800
C23 H23A 0.9600
C23 H23B 0.9600
C23 H23C 0.9600
C24 H24A 0.9600
C24 H24B 0.9600
C24 H24C 0.9600
C25 C27 1.518(5)
C25 C26 1.542(4)
C25 H25 0.9800
C26 H26A 0.9600
C26 H26B 0.9600
C26 H26C 0.9600
C27 H27A 0.9600
C27 H27B 0.9600
C27 H27C 0.9600
C28 C29 1.526(5)
C28 C30 1.531(4)
C28 H28 0.9800
C29 H29A 0.9600
C29 H29B 0.9600
C29 H29C 0.9600
C30 H30A 0.9600
C30 H30B 0.9600
C30 H30C 0.9600
C31 C32 1.537(5)
C31 C33 1.544(4)
C31 H31 0.9800
C32 H32A 0.9600
C32 H32B 0.9600
C32 H32C 0.9600
C33 H33A 0.9600
C33 H33B 0.9600
C33 H33C 0.9600
C34 C35 1.523(4)
C34 C36 1.529(4)
C34 H34 0.9800
C35 H35A 0.9600
C35 H35B 0.9600
C35 H35C 0.9600
C36 H36A 0.9600
C36 H36B 0.9600
C36 H36C 0.9600

loop_
_geom_hbond_atom_site_label_D
_geom_hbond_atom_site_label_H
_geom_hbond_atom_site_label_A
_geom_hbond_distance_DH
_geom_hbond_distance_HA
_geom_hbond_distance_DA
_geom_hbond_angle_DHA
_geom_hbond_site_symmetry_A
O1 H1 O2 0.75 2.13 2.743(3) 139.6 2_656
O2 H2 O1 0.78 2.30 2.743(3) 116.9 2_656

loop_
_geom_torsion_atom_site_label_1
_geom_torsion_atom_site_label_2
_geom_torsion_atom_site_label_3
_geom_torsion_atom_site_label_4
_geom_torsion
O1 C1 C2 C3 26.5(4)
C7 C1 C2 C3 -97.4(3)
O1 C1 C2 Si1 -143.6(2)
C7 C1 C2 Si1 92.4(3)
C22 Si1 C2 C3 -68.7(3)
C25 Si1 C2 C3 46.8(3)
C19 Si1 C2 C3 172.0(2)
C22 Si1 C2 C1 101.7(3)
C25 Si1 C2 C1 -142.8(2)
C19 Si1 C2 C1 -17.5(3)
C1 C2 C3 C4 -132(5)
Si1 C2 C3 C4 38(5)
C2 C3 C4 C5 96(7)
C3 C4 C5 C6 38(7)
C3 C4 C5 Si2 -141(6)
C34 Si2 C5 C4 -86.7(3)
C28 Si2 C5 C4 30.1(3)
C31 Si2 C5 C4 154.1(3)
C34 Si2 C5 C6 93.8(2)
C28 Si2 C5 C6 -149.4(2)
C31 Si2 C5 C6 -25.4(3)
C4 C5 C6 O2 -22.6(4)
Si2 C5 C6 O2 156.95(18)
C4 C5 C6 C13 100.0(3)
Si2 C5 C6 C13 -80.5(3)
O1 C1 C7 C8 -76.7(3)
C2 C1 C7 C8 49.2(3)
O1 C1 C7 C12 97.9(3)
C2 C1 C7 C12 -136.2(3)
C12 C7 C8 C9 -1.3(4)
C1 C7 C8 C9 173.4(3)
C7 C8 C9 C10 0.8(5)
C8 C9 C10 C11 1.0(5)
C8 C9 C10 Cl1 179.8(2)
C9 C10 C11 C12 -2.3(6)
Cl1 C10 C11 C12 178.9(3)
C10 C11 C12 C7 1.8(5)
C8 C7 C12 C11 0.0(5)
C1 C7 C12 C11 -174.8(3)
O2 C6 C13 C18 67.6(3)
C5 C6 C13 C18 -57.2(3)
O2 C6 C13 C14 -111.4(3)
C5 C6 C13 C14 123.7(3)
C18 C13 C14 C15 0.2(4)
C6 C13 C14 C15 179.3(3)
C13 C14 C15 C16 -1.7(5)
C14 C15 C16 C17 1.7(5)
C14 C15 C16 Cl2 -178.3(2)
C15 C16 C17 C18 -0.2(5)
Cl2 C16 C17 C18 179.8(2)
C14 C13 C18 C17 1.4(4)
C6 C13 C18 C17 -177.7(3)
C16 C17 C18 C13 -1.4(5)
C22 Si1 C19 C20 171.7(2)
C25 Si1 C19 C20 45.4(3)
C2 Si1 C19 C20 -75.5(3)
C22 Si1 C19 C21 44.4(3)
C25 Si1 C19 C21 -82.0(3)
C2 Si1 C19 C21 157.1(3)
C25 Si1 C22 C24 44.4(5)
C19 Si1 C22 C24 -84.4(5)
C2 Si1 C22 C24 158.1(5)
C25 Si1 C22 C23 -174.0(3)
C19 Si1 C22 C23 57.2(4)
C2 Si1 C22 C23 -60.3(4)
C22 Si1 C25 C27 160.1(3)
C19 Si1 C25 C27 -72.3(3)
C2 Si1 C25 C27 50.0(3)
C22 Si1 C25 C26 -72.5(3)
C19 Si1 C25 C26 55.0(3)
C2 Si1 C25 C26 177.3(3)
C34 Si2 C28 C29 -174.1(2)
C31 Si2 C28 C29 -51.9(3)
C5 Si2 C28 C29 67.5(3)
C34 Si2 C28 C30 -45.9(3)
C31 Si2 C28 C30 76.3(3)
C5 Si2 C28 C30 -164.3(3)
C34 Si2 C31 C32 -178.7(3)
C28 Si2 C31 C32 59.7(3)
C5 Si2 C31 C32 -58.6(3)
C34 Si2 C31 C33 54.7(3)
C28 Si2 C31 C33 -66.9(3)
C5 Si2 C31 C33 174.8(3)
C28 Si2 C34 C35 171.1(2)
C31 Si2 C34 C35 45.2(3)
C5 Si2 C34 C35 -73.3(3)
C28 Si2 C34 C36 -61.7(3)
C31 Si2 C34 C36 172.4(2)
C5 Si2 C34 C36 53.9(3)
